data_4339257
loop_
_publ_author_name
'Rogers, Joy E.'
'Slagle, Jonathan E.'
'Krein, Douglas M.'
'Burke, Aaron R.'
'Hall, Benjamin C.'
'Fratini, Albert'
'McLean, Daniel G.'
'Fleitz, Paul A.'
'Cooper, Thomas M.'
'Drobizhev, Mikhail'
'Makarov, Nikolay S.'
'Rebane, Aleksander'
'Kim, Kye-Young'
'Farley, Richard'
'Schanze, Kirk S.'

_publ_section_title
;
 Platinum acetylide two-photon chromophores.
;
_journal_issue 16
_journal_name_full 'Inorganic chemistry'
_journal_page_first 6483
_journal_page_last 6494
_journal_paper_doi 10.1021/ic700549n
_journal_volume 46
_journal_year 2007
_chemical_formula_sum 'C86 H106 N2 P2 Pt'
_chemical_formula_weight 1424.76
_chemical_name_systematic
; 
 ? 
;
_space_group_IT_number 14
_symmetry_space_group_name_Hall '-P 2ybc'
_symmetry_space_group_name_H-M 'P 1 21/c 1'
_atom_sites_solution_hydrogens geom
_atom_sites_solution_primary direct
_atom_sites_solution_secondary difmap
_audit_creation_method SHELXL-97
_cell_angle_alpha 90.00
_cell_angle_beta 104.724(4)
_cell_angle_gamma 90.00
_cell_formula_units_Z 2
_cell_length_a 16.3836(7)
_cell_length_b 20.4095(9)
_cell_length_c 11.5435(5)
_cell_measurement_temperature 293(2)
_cell_volume 3733.2(3)
_computing_structure_refinement 'SHELXL-97 (Sheldrick, 1997)'
_computing_structure_solution 'SHELXS-97 (Sheldrick, 1990)'
_diffrn_ambient_temperature 293(2)
_diffrn_measured_fraction_theta_full 0.957
_diffrn_measured_fraction_theta_max 0.957
_diffrn_radiation_monochromator graphite
_diffrn_radiation_source 'fine-focus sealed tube'
_diffrn_radiation_type MoK\a
_diffrn_radiation_wavelength 0.71073
_diffrn_reflns_av_R_equivalents 0.0838
_diffrn_reflns_av_sigmaI/netI 0.0405
_diffrn_reflns_limit_h_max 22
_diffrn_reflns_limit_h_min -22
_diffrn_reflns_limit_k_max 27
_diffrn_reflns_limit_k_min -27
_diffrn_reflns_limit_l_max 15
_diffrn_reflns_limit_l_min -15
_diffrn_reflns_number 82047
_diffrn_reflns_theta_full 29.13
_diffrn_reflns_theta_max 29.13
_diffrn_reflns_theta_min 5.39
_exptl_absorpt_coefficient_mu 1.967
_exptl_crystal_density_diffrn 1.267
_exptl_crystal_density_method 'not measured'
_exptl_crystal_F_000 1488
_refine_diff_density_max 2.016
_refine_diff_density_min -2.944
_refine_diff_density_rms 0.255
_refine_ls_extinction_method none
_refine_ls_goodness_of_fit_ref 1.341
_refine_ls_hydrogen_treatment mixed
_refine_ls_matrix_type full
_refine_ls_number_parameters 413
_refine_ls_number_reflns 9828
_refine_ls_number_restraints 0
_refine_ls_restrained_S_all 1.341
_refine_ls_R_factor_all 0.1015
_refine_ls_R_factor_gt 0.0993
_refine_ls_shift/su_max 0.005
_refine_ls_shift/su_mean 0.000
_refine_ls_structure_factor_coef Fsqd
_refine_ls_weighting_details 'calc w=1/[\s^2^(Fo^2^)+(0.0000P)^2^+57.6192P] where P=(Fo^2^+2Fc^2^)/3'
_refine_ls_weighting_scheme calc
_refine_ls_wR_factor_gt 0.1947
_refine_ls_wR_factor_ref 0.1956
_reflns_number_gt 9691
_reflns_number_total 9828
_reflns_threshold_expression >2sigma(I)
_cod_data_source_file ic700549n-file002.cif
_cod_data_source_block x0501c2
_cod_database_code 4339257

loop_
_symmetry_equiv_pos_as_xyz
'x, y, z'
'-x, y+1/2, -z+1/2'
'-x, -y, -z'
'x, -y-1/2, z-1/2'

loop_
_atom_site_label
_atom_site_type_symbol
_atom_site_fract_x
_atom_site_fract_y
_atom_site_fract_z
_atom_site_U_iso_or_equiv
_atom_site_adp_type
_atom_site_occupancy
_atom_site_symmetry_multiplicity
_atom_site_calc_flag
_atom_site_refinement_flags
Pt Pt 0.0000 0.5000 0.5000 0.01721(11) Uani 1 2 d S
P P 0.06182(12) 0.55019(10) 0.36514(18) 0.0153(4) Uani 1 1 d .
C33 C 0.2286(5) 0.5048(5) 0.4530(9) 0.0318(19) Uani 1 1 d .
H33A H 0.2077 0.4939 0.5221 0.038 Uiso 1 1 calc R
H33B H 0.2579 0.5464 0.4682 0.038 Uiso 1 1 calc R
C32 C 0.1555(5) 0.5100(4) 0.3426(8) 0.0226(17) Uani 1 1 d .
H32A H 0.1402 0.4662 0.3122 0.027 Uiso 1 1 calc R
H32B H 0.1745 0.5338 0.2815 0.027 Uiso 1 1 calc R
C12 C 0.2958(4) 0.1214(4) 0.4662(7) 0.0167(14) Uani 1 1 d .
C13 C 0.2941(5) 0.1812(4) 0.5451(7) 0.0174(15) Uani 1 1 d .
C10 C 0.3348(5) 0.0134(3) 0.4147(8) 0.0210(17) Uani 1 1 d .
C6 C 0.1904(4) 0.1891(4) 0.3550(7) 0.0163(14) Uani 1 1 d .
C2 C 0.0772(4) 0.3656(4) 0.4414(7) 0.0182(16) Uani 1 1 d .
C3 C 0.1180(5) 0.3053(4) 0.4104(8) 0.0199(16) Uani 1 1 d .
C14 C 0.2239(5) 0.2208(4) 0.4652(7) 0.0163(14) Uani 1 1 d .
C11 C 0.3459(5) 0.0655(4) 0.4953(8) 0.0214(16) Uani 1 1 d .
H11A H 0.3865 0.0631 0.5680 0.026 Uiso 1 1 calc R
C7 C 0.2365(4) 0.1270(4) 0.3553(7) 0.0161(14) Uani 1 1 d .
C9 C 0.2761(5) 0.0192(4) 0.3022(8) 0.0213(16) Uani 1 1 d .
H9A H 0.2695 -0.0151 0.2475 0.026 Uiso 1 1 calc R
C36 C 0.0927(5) 0.6355(4) 0.3960(8) 0.0193(16) Uani 1 1 d .
H36A H 0.0470 0.6585 0.4180 0.023 Uiso 1 1 calc R
H36B H 0.1414 0.6370 0.4644 0.023 Uiso 1 1 calc R
C26 C 0.3978(5) -0.0706(4) 0.5652(8) 0.0238(17) Uani 1 1 d .
C1 C 0.0498(5) 0.4136(4) 0.4660(7) 0.0196(15) Uani 1 1 d .
C8 C 0.2274(5) 0.0766(4) 0.2719(7) 0.0193(15) Uani 1 1 d .
H8A H 0.1896 0.0807 0.1970 0.023 Uiso 1 1 calc R
C4 C 0.0858(5) 0.2738(4) 0.3001(8) 0.0214(16) Uani 1 1 d .
H4A H 0.0395 0.2917 0.2453 0.026 Uiso 1 1 calc R
C40 C -0.0107(5) 0.5478(4) 0.2152(8) 0.0218(16) Uani 1 1 d .
H40A H -0.0584 0.5763 0.2136 0.026 Uiso 1 1 calc R
H40B H 0.0180 0.5644 0.1575 0.026 Uiso 1 1 calc R
N N 0.3809(5) -0.0456(4) 0.4468(7) 0.0250(15) Uani 1 1 d .
C5 C 0.1221(5) 0.2158(4) 0.2708(7) 0.0173(15) Uani 1 1 d .
H5A H 0.1009 0.1957 0.1970 0.021 Uiso 1 1 calc R
C19 C 0.4039(6) 0.2478(5) 0.4708(10) 0.036(2) Uani 1 1 d .
H19A H 0.4572 0.2698 0.4978 0.055 Uiso 1 1 calc R
H19B H 0.3618 0.2785 0.4307 0.055 Uiso 1 1 calc R
H19C H 0.4089 0.2134 0.4163 0.055 Uiso 1 1 calc R
C16 C 0.2701(6) 0.1616(4) 0.6604(8) 0.0255(17) Uani 1 1 d .
H16A H 0.2656 0.2009 0.7054 0.031 Uiso 1 1 calc R
H16B H 0.3153 0.1352 0.7088 0.031 Uiso 1 1 calc R
C37 C 0.1145(6) 0.6725(4) 0.2905(9) 0.0262(18) Uani 1 1 d .
H37A H 0.0643 0.6749 0.2244 0.031 Uiso 1 1 calc R
H37B H 0.1567 0.6477 0.2635 0.031 Uiso 1 1 calc R
C41 C -0.0429(6) 0.4786(4) 0.1788(8) 0.0257(18) Uani 1 1 d .
H41A H 0.0051 0.4502 0.1825 0.031 Uiso 1 1 calc R
H41B H -0.0720 0.4625 0.2365 0.031 Uiso 1 1 calc R
C31 C 0.4704(5) -0.1078(5) 0.6094(9) 0.0279(19) Uani 1 1 d .
H31A H 0.5080 -0.1148 0.5622 0.034 Uiso 1 1 calc R
C27 C 0.3429(6) -0.0609(5) 0.6375(9) 0.032(2) Uani 1 1 d .
H27A H 0.2938 -0.0367 0.6088 0.038 Uiso 1 1 calc R
C15 C 0.1886(5) 0.2779(4) 0.4918(7) 0.0186(15) Uani 1 1 d .
H15A H 0.2115 0.2988 0.5644 0.022 Uiso 1 1 calc R
C25 C 0.3704(7) -0.1517(5) 0.3457(11) 0.038(2) Uani 1 1 d .
H25A H 0.3422 -0.1683 0.3998 0.046 Uiso 1 1 calc R
C20 C 0.3967(5) -0.0869(4) 0.3535(8) 0.0251(18) Uani 1 1 d .
C38 C 0.1475(6) 0.7415(4) 0.3226(10) 0.033(2) Uani 1 1 d .
H38A H 0.2027 0.7391 0.3785 0.039 Uiso 1 1 calc R
H38B H 0.1100 0.7643 0.3619 0.039 Uiso 1 1 calc R
C18 C 0.3784(5) 0.2188(4) 0.5776(9) 0.0278(19) Uani 1 1 d .
H18A H 0.3743 0.2539 0.6324 0.033 Uiso 1 1 calc R
H18B H 0.4225 0.1892 0.6193 0.033 Uiso 1 1 calc R
C30 C 0.4866(7) -0.1343(5) 0.7230(9) 0.037(2) Uani 1 1 d .
H30A H 0.5349 -0.1593 0.7515 0.044 Uiso 1 1 calc R
C22 C 0.4531(8) -0.1026(7) 0.1829(10) 0.048(3) Uani 1 1 d .
H22A H 0.4802 -0.0862 0.1274 0.058 Uiso 1 1 calc R
C17 C 0.1876(6) 0.1233(5) 0.6410(9) 0.033(2) Uani 1 1 d .
H17A H 0.1772 0.1130 0.7171 0.049 Uiso 1 1 calc R
H17B H 0.1917 0.0835 0.5986 0.049 Uiso 1 1 calc R
H17C H 0.1420 0.1494 0.5950 0.049 Uiso 1 1 calc R
C21 C 0.4384(7) -0.0620(6) 0.2734(9) 0.037(2) Uani 1 1 d .
H21A H 0.4566 -0.0187 0.2794 0.045 Uiso 1 1 calc R
C28 C 0.3605(8) -0.0870(6) 0.7517(11) 0.046(3) Uani 1 1 d .
H28A H 0.3237 -0.0794 0.7998 0.055 Uiso 1 1 calc R
C39 C 0.1540(7) 0.7803(6) 0.2119(11) 0.046(3) Uani 1 1 d .
H39A H 0.1757 0.8233 0.2357 0.069 Uiso 1 1 calc R
H39B H 0.0991 0.7840 0.1575 0.069 Uiso 1 1 calc R
H39C H 0.1914 0.7581 0.1731 0.069 Uiso 1 1 calc R
C29 C 0.4319(8) -0.1241(6) 0.7951(11) 0.045(3) Uani 1 1 d .
H29A H 0.4433 -0.1421 0.8715 0.054 Uiso 1 1 calc R
C35 C 0.3678(8) 0.4448(9) 0.5269(16) 0.076(5) Uani 1 1 d .
H35A H 0.4025 0.4106 0.5076 0.114 Uiso 1 1 calc R
H35B H 0.3542 0.4345 0.6010 0.114 Uiso 1 1 calc R
H35C H 0.3978 0.4856 0.5348 0.114 Uiso 1 1 calc R
C34 C 0.2905(7) 0.4501(6) 0.4319(13) 0.051(3) Uani 1 1 d .
H34A H 0.2615 0.4083 0.4237 0.061 Uiso 1 1 calc R
H34B H 0.3051 0.4590 0.3571 0.061 Uiso 1 1 calc R
C23 C 0.4269(8) -0.1674(7) 0.1769(12) 0.057(4) Uani 1 1 d .
H23A H 0.4373 -0.1947 0.1176 0.068 Uiso 1 1 calc R
C24 C 0.3864(8) -0.1914(6) 0.2567(12) 0.051(3) Uani 1 1 d .
H24A H 0.3691 -0.2350 0.2516 0.061 Uiso 1 1 calc R
C42 C -0.1021(6) 0.4737(4) 0.0546(8) 0.0249(17) Uani 1 1 d .
H42A H -0.0747 0.4923 -0.0032 0.030 Uiso 1 1 calc R
H42B H -0.1524 0.4993 0.0520 0.030 Uiso 1 1 calc R
C43 C -0.1274(7) 0.4034(5) 0.0194(10) 0.040(2) Uani 1 1 d .
H43A H -0.1651 0.4027 -0.0593 0.060 Uiso 1 1 calc R
H43B H -0.1552 0.3850 0.0757 0.060 Uiso 1 1 calc R
H43C H -0.0779 0.3782 0.0196 0.060 Uiso 1 1 calc R

loop_
_atom_site_aniso_label
_atom_site_aniso_U_11
_atom_site_aniso_U_22
_atom_site_aniso_U_33
_atom_site_aniso_U_23
_atom_site_aniso_U_13
_atom_site_aniso_U_12
Pt 0.01997(18) 0.01342(17) 0.0202(2) -0.00017(19) 0.00870(14) 0.00588(18)
P 0.0166(8) 0.0168(9) 0.0127(10) -0.0018(7) 0.0041(7) 0.0013(7)
C33 0.026(4) 0.026(4) 0.044(6) 0.007(5) 0.010(4) 0.001(4)
C32 0.025(4) 0.018(4) 0.030(5) 0.000(3) 0.015(3) -0.001(3)
C12 0.012(3) 0.021(4) 0.018(4) 0.000(3) 0.004(3) 0.000(3)
C13 0.019(3) 0.016(3) 0.015(4) 0.002(3) 0.001(3) 0.002(3)
C10 0.025(4) 0.013(4) 0.028(5) 0.000(3) 0.011(3) 0.007(3)
C6 0.010(3) 0.015(3) 0.024(4) -0.003(3) 0.003(3) -0.002(2)
C2 0.012(3) 0.026(4) 0.017(4) 0.012(3) 0.004(3) -0.007(3)
C3 0.020(4) 0.019(4) 0.023(4) 0.001(3) 0.012(3) 0.000(3)
C14 0.015(3) 0.018(3) 0.017(4) 0.001(3) 0.005(3) -0.002(3)
C11 0.021(4) 0.018(4) 0.024(5) 0.003(3) 0.005(3) 0.006(3)
C7 0.013(3) 0.021(4) 0.014(4) 0.005(3) 0.003(3) 0.004(3)
C9 0.025(4) 0.021(4) 0.015(4) -0.003(3) 0.000(3) 0.006(3)
C36 0.019(3) 0.012(3) 0.032(5) -0.002(3) 0.016(3) -0.001(3)
C26 0.026(4) 0.020(4) 0.024(5) 0.002(3) 0.004(3) 0.004(3)
C1 0.018(3) 0.023(4) 0.019(4) 0.001(3) 0.005(3) 0.004(3)
C8 0.024(4) 0.024(4) 0.011(4) 0.003(3) 0.005(3) 0.006(3)
C4 0.020(4) 0.022(4) 0.022(4) 0.002(3) 0.007(3) -0.003(3)
C40 0.028(4) 0.019(4) 0.019(4) 0.003(3) 0.005(3) 0.002(3)
N 0.027(3) 0.019(3) 0.026(4) -0.002(3) 0.002(3) 0.009(3)
C5 0.015(3) 0.024(4) 0.014(4) 0.003(3) 0.005(3) 0.004(3)
C19 0.021(4) 0.033(5) 0.056(7) 0.008(5) 0.011(4) -0.005(4)
C16 0.031(4) 0.023(4) 0.021(5) 0.000(3) 0.004(3) 0.003(3)
C37 0.027(4) 0.025(4) 0.031(5) -0.001(4) 0.015(4) -0.002(3)
C41 0.035(5) 0.023(4) 0.017(4) 0.001(3) 0.002(3) -0.002(3)
C31 0.023(4) 0.030(5) 0.030(5) 0.008(4) 0.006(4) 0.009(3)
C27 0.029(4) 0.032(5) 0.036(6) 0.006(4) 0.014(4) 0.007(4)
C15 0.018(3) 0.020(4) 0.016(4) 0.000(3) 0.002(3) -0.002(3)
C25 0.035(5) 0.031(5) 0.045(7) -0.006(4) 0.003(4) 0.011(4)
C20 0.021(4) 0.027(4) 0.023(5) -0.008(3) -0.002(3) 0.012(3)
C38 0.034(5) 0.023(4) 0.041(6) 0.002(4) 0.010(4) -0.007(4)
C18 0.021(4) 0.026(4) 0.034(5) -0.002(4) 0.003(4) 0.000(3)
C30 0.044(6) 0.032(5) 0.031(6) 0.005(4) 0.003(4) 0.014(4)
C22 0.050(6) 0.069(8) 0.029(6) -0.002(5) 0.015(5) 0.024(6)
C17 0.040(5) 0.030(5) 0.035(6) -0.001(4) 0.023(4) -0.006(4)
C21 0.039(5) 0.044(6) 0.030(6) 0.003(4) 0.010(4) 0.017(4)
C28 0.065(7) 0.043(6) 0.038(7) 0.014(5) 0.027(6) 0.021(5)
C39 0.047(6) 0.038(6) 0.055(8) 0.020(5) 0.015(5) -0.010(5)
C29 0.064(7) 0.035(6) 0.038(7) 0.013(5) 0.015(6) 0.012(5)
C35 0.042(7) 0.090(12) 0.087(12) -0.032(10) 0.000(7) 0.001(7)
C34 0.028(5) 0.038(6) 0.086(10) 0.005(6) 0.013(6) 0.005(4)
C23 0.055(7) 0.069(9) 0.041(7) -0.024(6) 0.002(6) 0.030(7)
C24 0.045(6) 0.042(6) 0.057(8) -0.024(6) -0.005(6) 0.013(5)
C42 0.028(4) 0.031(4) 0.015(4) -0.001(3) 0.003(3) -0.003(3)
C43 0.046(6) 0.033(5) 0.038(6) -0.010(4) 0.007(5) -0.003(4)

loop_
_atom_type_symbol
_atom_type_description
_atom_type_scat_dispersion_real
_atom_type_scat_dispersion_imag
_atom_type_scat_source
C C 0.0033 0.0016 'International Tables Vol C Tables 4.2.6.8 and 6.1.1.4'
H H 0.0000 0.0000 'International Tables Vol C Tables 4.2.6.8 and 6.1.1.4'
N N 0.0061 0.0033 'International Tables Vol C Tables 4.2.6.8 and 6.1.1.4'
P P 0.1023 0.0942 'International Tables Vol C Tables 4.2.6.8 and 6.1.1.4'
Pt Pt -1.7033 8.3905 'International Tables Vol C Tables 4.2.6.8 and 6.1.1.4'

loop_
_geom_angle_atom_site_label_1
_geom_angle_atom_site_label_2
_geom_angle_atom_site_label_3
_geom_angle
_geom_angle_site_symmetry_1
_geom_angle_site_symmetry_3
C1 Pt C1 179.999(1) 3_566 .
C1 Pt P 89.4(2) 3_566 3_566
C1 Pt P 90.7(2) . 3_566
C1 Pt P 90.7(2) 3_566 .
C1 Pt P 89.3(2) . .
P Pt P 180.0 3_566 .
C32 P C40 102.8(4) . .
C32 P C36 104.9(4) . .
C40 P C36 106.9(4) . .
C32 P Pt 115.4(3) . .
C40 P Pt 109.6(3) . .
C36 P Pt 116.2(3) . .
C32 C33 C34 108.9(9) . .
C32 C33 H33A 109.9 . .
C34 C33 H33A 109.9 . .
C32 C33 H33B 109.9 . .
C34 C33 H33B 109.9 . .
H33A C33 H33B 108.3 . .
C33 C32 P 115.3(6) . .
C33 C32 H32A 108.5 . .
P C32 H32A 108.5 . .
C33 C32 H32B 108.5 . .
P C32 H32B 108.5 . .
H32A C32 H32B 107.5 . .
C7 C12 C11 121.0(7) . .
C7 C12 C13 111.4(7) . .
C11 C12 C13 127.5(7) . .
C14 C13 C12 100.9(6) . .
C14 C13 C16 110.2(6) . .
C12 C13 C16 110.8(6) . .
C14 C13 C18 112.2(6) . .
C12 C13 C18 113.0(6) . .
C16 C13 C18 109.4(7) . .
C11 C10 C9 119.5(7) . .
C11 C10 N 120.2(8) . .
C9 C10 N 120.3(7) . .
C5 C6 C14 120.6(7) . .
C5 C6 C7 131.2(7) . .
C14 C6 C7 108.1(7) . .
C1 C2 C3 176.5(8) . .
C4 C3 C15 118.6(7) . .
C4 C3 C2 120.6(7) . .
C15 C3 C2 120.7(7) . .
C15 C14 C6 120.2(7) . .
C15 C14 C13 128.1(7) . .
C6 C14 C13 111.5(6) . .
C10 C11 C12 119.6(8) . .
C10 C11 H11A 120.2 . .
C12 C11 H11A 120.2 . .
C8 C7 C12 120.0(7) . .
C8 C7 C6 132.0(7) . .
C12 C7 C6 108.0(7) . .
C10 C9 C8 120.5(7) . .
C10 C9 H9A 119.7 . .
C8 C9 H9A 119.7 . .
C37 C36 P 114.8(6) . .
C37 C36 H36A 108.6 . .
P C36 H36A 108.6 . .
C37 C36 H36B 108.6 . .
P C36 H36B 108.6 . .
H36A C36 H36B 107.5 . .
C31 C26 C27 118.8(9) . .
C31 C26 N 119.2(8) . .
C27 C26 N 122.0(8) . .
C2 C1 Pt 176.8(8) . .
C7 C8 C9 119.2(7) . .
C7 C8 H8A 120.4 . .
C9 C8 H8A 120.4 . .
C3 C4 C5 121.3(8) . .
C3 C4 H4A 119.3 . .
C5 C4 H4A 119.3 . .
C41 C40 P 112.3(6) . .
C41 C40 H40A 109.1 . .
P C40 H40A 109.1 . .
C41 C40 H40B 109.1 . .
P C40 H40B 109.1 . .
H40A C40 H40B 107.9 . .
C10 N C26 121.2(7) . .
C10 N C20 119.1(7) . .
C26 N C20 118.7(7) . .
C6 C5 C4 118.5(7) . .
C6 C5 H5A 120.8 . .
C4 C5 H5A 120.8 . .
C18 C19 H19A 109.5 . .
C18 C19 H19B 109.5 . .
H19A C19 H19B 109.5 . .
C18 C19 H19C 109.5 . .
H19A C19 H19C 109.5 . .
H19B C19 H19C 109.5 . .
C13 C16 C17 114.8(7) . .
C13 C16 H16A 108.6 . .
C17 C16 H16A 108.6 . .
C13 C16 H16B 108.6 . .
C17 C16 H16B 108.6 . .
H16A C16 H16B 107.5 . .
C36 C37 C38 113.5(8) . .
C36 C37 H37A 108.9 . .
C38 C37 H37A 108.9 . .
C36 C37 H37B 108.9 . .
C38 C37 H37B 108.9 . .
H37A C37 H37B 107.7 . .
C42 C41 C40 114.5(7) . .
C42 C41 H41A 108.6 . .
C40 C41 H41A 108.6 . .
C42 C41 H41B 108.6 . .
C40 C41 H41B 108.6 . .
H41A C41 H41B 107.6 . .
C30 C31 C26 120.0(9) . .
C30 C31 H31A 120.0 . .
C26 C31 H31A 120.0 . .
C28 C27 C26 120.5(9) . .
C28 C27 H27A 119.7 . .
C26 C27 H27A 119.7 . .
C14 C15 C3 120.7(8) . .
C14 C15 H15A 119.7 . .
C3 C15 H15A 119.7 . .
C24 C25 C20 119.5(11) . .
C24 C25 H25A 120.3 . .
C20 C25 H25A 120.3 . .
C21 C20 C25 120.4(9) . .
C21 C20 N 120.0(9) . .
C25 C20 N 119.6(9) . .
C37 C38 C39 111.8(9) . .
C37 C38 H38A 109.2 . .
C39 C38 H38A 109.2 . .
C37 C38 H38B 109.2 . .
C39 C38 H38B 109.2 . .
H38A C38 H38B 107.9 . .
C19 C18 C13 114.3(8) . .
C19 C18 H18A 108.7 . .
C13 C18 H18A 108.7 . .
C19 C18 H18B 108.7 . .
C13 C18 H18B 108.7 . .
H18A C18 H18B 107.6 . .
C31 C30 C29 121.0(9) . .
C31 C30 H30A 119.5 . .
C29 C30 H30A 119.5 . .
C23 C22 C21 119.5(12) . .
C23 C22 H22A 120.3 . .
C21 C22 H22A 120.3 . .
C16 C17 H17A 109.5 . .
C16 C17 H17B 109.5 . .
H17A C17 H17B 109.5 . .
C16 C17 H17C 109.5 . .
H17A C17 H17C 109.5 . .
H17B C17 H17C 109.5 . .
C20 C21 C22 119.4(11) . .
C20 C21 H21A 120.3 . .
C22 C21 H21A 120.3 . .
C29 C28 C27 120.7(10) . .
C29 C28 H28A 119.7 . .
C27 C28 H28A 119.7 . .
C38 C39 H39A 109.5 . .
C38 C39 H39B 109.5 . .
H39A C39 H39B 109.5 . .
C38 C39 H39C 109.5 . .
H39A C39 H39C 109.5 . .
H39B C39 H39C 109.5 . .
C28 C29 C30 118.9(10) . .
C28 C29 H29A 120.5 . .
C30 C29 H29A 120.5 . .
C34 C35 H35A 109.5 . .
C34 C35 H35B 109.5 . .
H35A C35 H35B 109.5 . .
C34 C35 H35C 109.5 . .
H35A C35 H35C 109.5 . .
H35B C35 H35C 109.5 . .
C35 C34 C33 114.3(12) . .
C35 C34 H34A 108.7 . .
C33 C34 H34A 108.7 . .
C35 C34 H34B 108.7 . .
C33 C34 H34B 108.7 . .
H34A C34 H34B 107.6 . .
C24 C23 C22 120.6(11) . .
C24 C23 H23A 119.7 . .
C22 C23 H23A 119.7 . .
C23 C24 C25 120.6(12) . .
C23 C24 H24A 119.7 . .
C25 C24 H24A 119.7 . .
C41 C42 C43 112.3(8) . .
C41 C42 H42A 109.1 . .
C43 C42 H42A 109.1 . .
C41 C42 H42B 109.1 . .
C43 C42 H42B 109.1 . .
H42A C42 H42B 107.9 . .
C42 C43 H43A 109.5 . .
C42 C43 H43B 109.5 . .
H43A C43 H43B 109.5 . .
C42 C43 H43C 109.5 . .
H43A C43 H43C 109.5 . .
H43B C43 H43C 109.5 . .

loop_
_geom_bond_atom_site_label_1
_geom_bond_atom_site_label_2
_geom_bond_distance
_geom_bond_site_symmetry_2
Pt C1 2.022(8) 3_566
Pt C1 2.023(8) .
Pt P 2.302(2) 3_566
Pt P 2.302(2) .
P C32 1.817(8) .
P C40 1.834(9) .
P C36 1.823(8) .
C33 C32 1.514(12) .
C33 C34 1.569(14) .
C33 H33A 0.9700 .
C33 H33B 0.9700 .
C32 H32A 0.9700 .
C32 H32B 0.9700 .
C12 C7 1.401(11) .
C12 C11 1.395(10) .
C12 C13 1.529(11) .
C13 C14 1.512(10) .
C13 C16 1.534(12) .
C13 C18 1.541(11) .
C10 C11 1.394(11) .
C10 C9 1.411(12) .
C10 N 1.419(9) .
C6 C5 1.393(10) .
C6 C14 1.409(11) .
C6 C7 1.475(10) .
C2 C1 1.144(12) .
C2 C3 1.487(11) .
C3 C4 1.404(12) .
C3 C15 1.407(11) .
C14 C15 1.370(11) .
C11 H11A 0.9300 .
C7 C8 1.390(11) .
C9 C8 1.411(11) .
C9 H9A 0.9300 .
C36 C37 1.550(12) .
C36 H36A 0.9700 .
C36 H36B 0.9700 .
C26 C31 1.394(11) .
C26 C27 1.388(12) .
C26 N 1.419(12) .
C8 H8A 0.9300 .
C4 C5 1.403(11) .
C4 H4A 0.9300 .
C40 C41 1.529(12) .
C40 H40A 0.9700 .
C40 H40B 0.9700 .
N C20 1.442(11) .
C5 H5A 0.9300 .
C19 C18 1.519(14) .
C19 H19A 0.9600 .
C19 H19B 0.9600 .
C19 H19C 0.9600 .
C16 C17 1.527(13) .
C16 H16A 0.9700 .
C16 H16B 0.9700 .
C37 C38 1.520(12) .
C37 H37A 0.9700 .
C37 H37B 0.9700 .
C41 C42 1.516(12) .
C41 H41A 0.9700 .
C41 H41B 0.9700 .
C31 C30 1.381(13) .
C31 H31A 0.9300 .
C27 C28 1.383(14) .
C27 H27A 0.9300 .
C15 H15A 0.9300 .
C25 C24 1.386(15) .
C25 C20 1.387(14) .
C25 H25A 0.9300 .
C20 C21 1.378(14) .
C38 C39 1.530(14) .
C38 H38A 0.9700 .
C38 H38B 0.9700 .
C18 H18A 0.9700 .
C18 H18B 0.9700 .
C30 C29 1.384(16) .
C30 H30A 0.9300 .
C22 C23 1.39(2) .
C22 C21 1.401(15) .
C22 H22A 0.9300 .
C17 H17A 0.9600 .
C17 H17B 0.9600 .
C17 H17C 0.9600 .
C21 H21A 0.9300 .
C28 C29 1.377(15) .
C28 H28A 0.9300 .
C39 H39A 0.9600 .
C39 H39B 0.9600 .
C39 H39C 0.9600 .
C29 H29A 0.9300 .
C35 C34 1.453(18) .
C35 H35A 0.9600 .
C35 H35B 0.9600 .
C35 H35C 0.9600 .
C34 H34A 0.9700 .
C34 H34B 0.9700 .
C23 C24 1.36(2) .
C23 H23A 0.9300 .
C24 H24A 0.9300 .
C42 C43 1.520(13) .
C42 H42A 0.9700 .
C42 H42B 0.9700 .
C43 H43A 0.9600 .
C43 H43B 0.9600 .
C43 H43C 0.9600 .

loop_
_geom_torsion_atom_site_label_1
_geom_torsion_atom_site_label_2
_geom_torsion_atom_site_label_3
_geom_torsion_atom_site_label_4
_geom_torsion
_geom_torsion_site_symmetry_1
C1 Pt P C32 154.2(4) 3_566
C1 Pt P C32 -25.8(4) .
P Pt P C32 30(4) 3_566
C1 Pt P C40 -90.4(4) 3_566
C1 Pt P C40 89.6(4) .
P Pt P C40 145(4) 3_566
C1 Pt P C36 30.9(4) 3_566
C1 Pt P C36 -149.1(4) .
P Pt P C36 -93(4) 3_566
C34 C33 C32 P 161.0(7) .
C40 P C32 C33 179.7(6) .
C36 P C32 C33 68.0(7) .
Pt P C32 C33 -61.1(7) .
C7 C12 C13 C14 1.5(8) .
C11 C12 C13 C14 -176.5(7) .
C7 C12 C13 C16 118.3(7) .
C11 C12 C13 C16 -59.7(10) .
C7 C12 C13 C18 -118.6(7) .
C11 C12 C13 C18 63.4(10) .
C1 C2 C3 C4 -124(14) .
C1 C2 C3 C15 58(15) .
C5 C6 C14 C15 1.1(11) .
C7 C6 C14 C15 -175.7(7) .
C5 C6 C14 C13 176.6(7) .
C7 C6 C14 C13 -0.2(8) .
C12 C13 C14 C15 174.3(7) .
C16 C13 C14 C15 57.1(10) .
C18 C13 C14 C15 -65.0(10) .
C12 C13 C14 C6 -0.7(8) .
C16 C13 C14 C6 -117.9(7) .
C18 C13 C14 C6 119.9(7) .
C9 C10 C11 C12 3.3(12) .
N C10 C11 C12 -175.3(7) .
C7 C12 C11 C10 -2.4(12) .
C13 C12 C11 C10 175.5(7) .
C11 C12 C7 C8 -0.5(11) .
C13 C12 C7 C8 -178.7(7) .
C11 C12 C7 C6 176.4(7) .
C13 C12 C7 C6 -1.7(8) .
C5 C6 C7 C8 1.3(14) .
C14 C6 C7 C8 177.7(8) .
C5 C6 C7 C12 -175.2(8) .
C14 C6 C7 C12 1.2(8) .
C11 C10 C9 C8 -1.5(12) .
N C10 C9 C8 177.1(8) .
C32 P C36 C37 64.9(7) .
C40 P C36 C37 -43.8(7) .
Pt P C36 C37 -166.4(5) .
C3 C2 C1 Pt 86(20) .
C1 Pt C1 C2 -41(19) 3_566
P Pt C1 C2 143(13) 3_566
P Pt C1 C2 -37(13) .
C12 C7 C8 C9 2.4(11) .
C6 C7 C8 C9 -173.7(8) .
C10 C9 C8 C7 -1.4(12) .
C15 C3 C4 C5 0.6(11) .
C2 C3 C4 C5 -178.2(7) .
C32 P C40 C41 70.9(7) .
C36 P C40 C41 -179.0(6) .
Pt P C40 C41 -52.3(7) .
C11 C10 N C26 37.3(12) .
C9 C10 N C26 -141.3(8) .
C11 C10 N C20 -154.5(8) .
C9 C10 N C20 26.9(12) .
C31 C26 N C10 -150.9(8) .
C27 C26 N C10 31.2(13) .
C31 C26 N C20 40.8(12) .
C27 C26 N C20 -137.1(9) .
C14 C6 C5 C4 -2.0(11) .
C7 C6 C5 C4 174.0(8) .
C3 C4 C5 C6 1.1(11) .
C14 C13 C16 C17 56.6(9) .
C12 C13 C16 C17 -54.3(9) .
C18 C13 C16 C17 -179.5(7) .
P C36 C37 C38 -174.8(6) .
P C40 C41 C42 -179.0(6) .
C27 C26 C31 C30 0.0(14) .
N C26 C31 C30 -178.0(9) .
C31 C26 C27 C28 0.9(15) .
N C26 C27 C28 178.8(10) .
C6 C14 C15 C3 0.7(11) .
C13 C14 C15 C3 -173.9(7) .
C4 C3 C15 C14 -1.6(11) .
C2 C3 C15 C14 177.2(7) .
C24 C25 C20 C21 0.1(14) .
C24 C25 C20 N -179.4(9) .
C10 N C20 C21 57.3(11) .
C26 N C20 C21 -134.2(9) .
C10 N C20 C25 -123.2(9) .
C26 N C20 C25 45.3(11) .
C36 C37 C38 C39 -170.3(8) .
C14 C13 C18 C19 -50.6(10) .
C12 C13 C18 C19 62.7(10) .
C16 C13 C18 C19 -173.3(7) .
C26 C31 C30 C29 -0.5(16) .
C25 C20 C21 C22 0.7(14) .
N C20 C21 C22 -179.7(9) .
C23 C22 C21 C20 -1.2(16) .
C26 C27 C28 C29 -1.3(18) .
C27 C28 C29 C30 0.8(19) .
C31 C30 C29 C28 0.1(18) .
C32 C33 C34 C35 174.1(12) .
C21 C22 C23 C24 0.9(18) .
C22 C23 C24 C25 -0.1(18) .
C20 C25 C24 C23 -0.4(16) .
C40 C41 C42 C43 176.0(8) .
